data_4108635
loop_
_publ_author_name
'Ian S. Tidmarsh'
'Thomas B. Faust'
'Harry Adams'
'Lindsay P. Harding'
'Luca Russo'
'William Clegg'
'Michael D. Ward'

_publ_contact_author
; 
        Prof. Mike Ward
        Department of Chemistry
        University of Sheffield
        SHEFFIELD
        S3 7HF
;
_publ_contact_author_email m.d.ward@sheffield.ac.uk
_publ_contact_author_fax '0114 2229346'
_publ_section_title
;
 Octanuclear Cubic Coordination Cages
;
_journal_name_full 'Journal of the American Chemical Society'
_journal_page_first 15167
_journal_page_last 15175
_journal_paper_doi 10.1021/ja805605y
_journal_volume 130
_journal_year 2008
_chemical_formula_sum 'C32 H24 N6'
_chemical_formula_weight 492.57
_chemical_name_systematic
; 
 ? 
;
_space_group_IT_number 61
_symmetry_cell_setting orthorhombic
_symmetry_space_group_name_Hall '-P 2ac 2ab'
_symmetry_space_group_name_H-M 'P b c a'
_atom_sites_solution_hydrogens geom
_atom_sites_solution_primary direct
_atom_sites_solution_secondary difmap
_audit_creation_method SHELXL-97
_cell_angle_alpha 90.00
_cell_angle_beta 90.00
_cell_angle_gamma 90.00
_cell_formula_units_Z 4
_cell_length_a 10.7709(15)
_cell_length_b 11.1673(18)
_cell_length_c 19.954(4)
_cell_measurement_temperature 100(2)
_cell_volume 2400.1(7)
_computing_structure_refinement 'SHELXL-97 (Sheldrick, 1997)'
_computing_structure_solution 'SHELXS-97 (Sheldrick, 1990)'
_diffrn_ambient_temperature 100(2)
_diffrn_measured_fraction_theta_full 0.997
_diffrn_measured_fraction_theta_max 0.997
_diffrn_measurement_device_type 'Bruker CCD area detector'
_diffrn_measurement_method 'phi and omega scans'
_diffrn_radiation_monochromator graphite
_diffrn_radiation_source 'fine-focus sealed tube'
_diffrn_radiation_type MoK\a
_diffrn_radiation_wavelength 0.71073
_diffrn_reflns_av_R_equivalents 0.0429
_diffrn_reflns_av_sigmaI/netI 0.0336
_diffrn_reflns_limit_h_max 11
_diffrn_reflns_limit_h_min -11
_diffrn_reflns_limit_k_max 12
_diffrn_reflns_limit_k_min -12
_diffrn_reflns_limit_l_max 17
_diffrn_reflns_limit_l_min -22
_diffrn_reflns_number 8279
_diffrn_reflns_theta_full 23.25
_diffrn_reflns_theta_max 23.25
_diffrn_reflns_theta_min 2.78
_exptl_absorpt_coefficient_mu 0.083
_exptl_absorpt_correction_T_max 0.9958
_exptl_absorpt_correction_T_min 0.9754
_exptl_absorpt_correction_type multi-scan
_exptl_absorpt_process_details sadabs
_exptl_crystal_colour colourless
_exptl_crystal_density_diffrn 1.363
_exptl_crystal_description plate
_exptl_crystal_F_000 1032
_exptl_crystal_size_max 0.30
_exptl_crystal_size_mid 0.30
_exptl_crystal_size_min 0.05
_refine_diff_density_max 0.138
_refine_diff_density_min -0.158
_refine_diff_density_rms 0.032
_refine_ls_extinction_method none
_refine_ls_goodness_of_fit_ref 1.026
_refine_ls_hydrogen_treatment mixed
_refine_ls_matrix_type full
_refine_ls_number_parameters 172
_refine_ls_number_reflns 1712
_refine_ls_number_restraints 0
_refine_ls_restrained_S_all 1.026
_refine_ls_R_factor_all 0.0502
_refine_ls_R_factor_gt 0.0324
_refine_ls_shift/su_max 0.000
_refine_ls_shift/su_mean 0.000
_refine_ls_structure_factor_coef Fsqd
_refine_ls_weighting_details 'calc w=1/[\s^2^(Fo^2^)+(0.0335P)^2^+0.5553P] where P=(Fo^2^+2Fc^2^)/3'
_refine_ls_weighting_scheme calc
_refine_ls_wR_factor_gt 0.0704
_refine_ls_wR_factor_ref 0.0779
_reflns_number_gt 1334
_reflns_number_total 1712
_reflns_threshold_expression >2sigma(I)
_cod_data_source_file ja805605y_si_002_2.cif
_cod_data_source_block imw911pbca
_cod_database_code 4108635

loop_
_symmetry_equiv_pos_as_xyz
'x, y, z'
'-x+1/2, -y, z+1/2'
'-x, y+1/2, -z+1/2'
'x+1/2, -y+1/2, -z'
'-x, -y, -z'
'x-1/2, y, -z-1/2'
'x, -y-1/2, z-1/2'
'-x-1/2, y-1/2, z'

loop_
_atom_site_label
_atom_site_type_symbol
_atom_site_fract_x
_atom_site_fract_y
_atom_site_fract_z
_atom_site_U_iso_or_equiv
_atom_site_adp_type
_atom_site_occupancy
_atom_site_symmetry_multiplicity
_atom_site_calc_flag
_atom_site_refinement_flags
N11 N -0.06431(13) 0.75329(13) 0.19946(7) 0.0282(4) Uani 1 1 d .
C12 C 0.03434(15) 0.80611(14) 0.17029(9) 0.0238(4) Uani 1 1 d .
C13 C 0.07905(16) 0.91706(15) 0.19124(9) 0.0284(5) Uani 1 1 d .
H13 H 0.1478 0.9531 0.1693 0.034 Uiso 1 1 calc R
C14 C 0.02186(16) 0.97393(16) 0.24447(10) 0.0324(5) Uani 1 1 d .
H14 H 0.0509 1.0494 0.2598 0.039 Uiso 1 1 calc R
C15 C -0.07869(16) 0.91884(16) 0.27506(9) 0.0317(5) Uani 1 1 d .
H15 H -0.1192 0.9553 0.3121 0.038 Uiso 1 1 calc R
C16 C -0.11815(16) 0.81100(15) 0.25071(10) 0.0298(5) Uani 1 1 d .
H16 H -0.1881 0.7746 0.2714 0.036 Uiso 1 1 calc R
N21 N 0.22200(12) 0.69086(12) 0.03905(7) 0.0258(4) Uani 1 1 d .
N22 N 0.19576(12) 0.77684(12) 0.08503(7) 0.0262(4) Uani 1 1 d .
C23 C 0.09167(14) 0.73759(15) 0.11537(9) 0.0239(4) Uani 1 1 d .
C24 C 0.05278(16) 0.62751(15) 0.08827(9) 0.0269(4) Uani 1 1 d .
H24 H -0.0178 0.5817 0.1009 0.032 Uiso 1 1 calc R
C25 C 0.13830(15) 0.60053(14) 0.03991(9) 0.0272(4) Uani 1 1 d .
H25 H 0.1388 0.5314 0.0122 0.033 Uiso 1 1 calc R
C26 C 0.32925(15) 0.70533(14) -0.00564(9) 0.0263(4) Uani 1 1 d .
H26A H 0.3751 0.7787 0.0071 0.032 Uiso 1 1 calc R
H26B H 0.2995 0.7155 -0.0522 0.032 Uiso 1 1 calc R
C31 C 0.30993(15) 0.50245(15) -0.09967(9) 0.0267(4) Uani 1 1 d .
H31 H 0.2528 0.5671 -0.1021 0.032 Uiso 1 1 calc R
C32 C 0.29946(16) 0.41089(16) -0.14403(9) 0.0297(5) Uani 1 1 d .
H32 H 0.2348 0.4116 -0.1764 0.036 Uiso 1 1 calc R
C33 C 0.38470(16) 0.31403(16) -0.14230(9) 0.0297(5) Uani 1 1 d .
H33 H 0.3775 0.2507 -0.1739 0.036 Uiso 1 1 calc R
C34 C 0.47626(16) 0.31150(15) -0.09580(9) 0.0271(4) Uani 1 1 d .
H34 H 0.5329 0.2463 -0.0957 0.033 Uiso 1 1 calc R
C35 C 0.49011(15) 0.40436(14) -0.04670(9) 0.0243(4) Uani 1 1 d .
C36 C 0.40482(15) 0.50439(15) -0.04925(8) 0.0234(4) Uani 1 1 d .
C41 C 0.41683(15) 0.59885(14) -0.00265(9) 0.0236(4) Uani 1 1 d .

loop_
_atom_site_aniso_label
_atom_site_aniso_U_11
_atom_site_aniso_U_22
_atom_site_aniso_U_33
_atom_site_aniso_U_23
_atom_site_aniso_U_13
_atom_site_aniso_U_12
N11 0.0235(8) 0.0274(8) 0.0335(9) -0.0011(7) 0.0012(7) 0.0026(7)
C12 0.0201(10) 0.0222(10) 0.0291(11) 0.0020(8) -0.0057(8) 0.0030(7)
C13 0.0209(10) 0.0262(10) 0.0382(12) 0.0008(9) -0.0049(9) 0.0028(8)
C14 0.0296(11) 0.0253(10) 0.0423(13) -0.0058(9) -0.0123(10) 0.0060(9)
C15 0.0271(11) 0.0335(11) 0.0345(12) -0.0061(9) -0.0024(9) 0.0091(9)
C16 0.0227(10) 0.0332(11) 0.0337(11) 0.0003(9) 0.0022(9) 0.0051(8)
N21 0.0216(8) 0.0223(8) 0.0335(9) -0.0004(7) 0.0035(7) 0.0028(6)
N22 0.0235(8) 0.0230(8) 0.0320(9) -0.0013(7) -0.0016(7) 0.0048(6)
C23 0.0171(9) 0.0232(10) 0.0313(11) 0.0055(8) -0.0019(8) 0.0025(8)
C24 0.0221(10) 0.0240(9) 0.0346(11) 0.0013(8) 0.0019(9) -0.0016(8)
C25 0.0284(10) 0.0185(9) 0.0347(11) -0.0022(8) 0.0005(9) -0.0017(8)
C26 0.0199(9) 0.0278(10) 0.0313(11) 0.0018(8) 0.0035(8) -0.0002(8)
C31 0.0188(10) 0.0296(10) 0.0319(11) 0.0041(8) 0.0032(8) 0.0012(8)
C32 0.0210(10) 0.0368(11) 0.0312(11) 0.0027(9) -0.0021(8) -0.0054(8)
C33 0.0271(11) 0.0300(10) 0.0320(11) -0.0032(8) 0.0030(9) -0.0064(8)
C34 0.0227(10) 0.0237(10) 0.0349(12) 0.0008(8) 0.0039(9) -0.0007(8)
C35 0.0185(9) 0.0238(10) 0.0306(11) 0.0037(8) 0.0051(8) -0.0017(7)
C36 0.0177(9) 0.0260(10) 0.0263(10) 0.0047(8) 0.0039(8) -0.0022(7)
C41 0.0187(9) 0.0239(9) 0.0283(11) 0.0043(8) 0.0032(8) -0.0008(7)

loop_
_atom_type_symbol
_atom_type_description
_atom_type_scat_dispersion_real
_atom_type_scat_dispersion_imag
_atom_type_scat_source
C C 0.0033 0.0016 'International Tables Vol C Tables 4.2.6.8 and 6.1.1.4'
H H 0.0000 0.0000 'International Tables Vol C Tables 4.2.6.8 and 6.1.1.4'
N N 0.0061 0.0033 'International Tables Vol C Tables 4.2.6.8 and 6.1.1.4'

loop_
_geom_angle_atom_site_label_1
_geom_angle_atom_site_label_2
_geom_angle_atom_site_label_3
_geom_angle
_geom_angle_site_symmetry_1
C16 N11 C12 117.41(15) .
N11 C12 C13 122.14(16) .
N11 C12 C23 115.14(15) .
C13 C12 C23 122.71(16) .
C14 C13 C12 119.01(17) .
C14 C13 H13 120.5 .
C12 C13 H13 120.5 .
C13 C14 C15 118.84(17) .
C13 C14 H14 120.6 .
C15 C14 H14 120.6 .
C16 C15 C14 118.50(17) .
C16 C15 H15 120.7 .
C14 C15 H15 120.7 .
N11 C16 C15 124.08(17) .
N11 C16 H16 118.0 .
C15 C16 H16 118.0 .
C25 N21 N22 112.34(14) .
C25 N21 C26 127.87(14) .
N22 N21 C26 119.76(13) .
C23 N22 N21 104.29(13) .
N22 C23 C24 111.05(15) .
N22 C23 C12 120.96(15) .
C24 C23 C12 127.98(15) .
C25 C24 C23 105.26(15) .
C25 C24 H24 127.4 .
C23 C24 H24 127.4 .
N21 C25 C24 107.06(15) .
N21 C25 H25 126.5 .
C24 C25 H25 126.5 .
N21 C26 C41 112.25(13) .
N21 C26 H26A 109.2 .
C41 C26 H26A 109.2 .
N21 C26 H26B 109.2 .
C41 C26 H26B 109.2 .
H26A C26 H26B 107.9 .
C32 C31 C36 121.88(16) .
C32 C31 H31 119.1 .
C36 C31 H31 119.1 .
C31 C32 C33 120.30(17) .
C31 C32 H32 119.8 .
C33 C32 H32 119.8 .
C34 C33 C32 120.24(17) .
C34 C33 H33 119.9 .
C32 C33 H33 119.9 .
C33 C34 C35 121.91(16) .
C33 C34 H34 119.0 .
C35 C34 H34 119.0 .
C41 C35 C34 122.29(15) 5_665
C41 C35 C36 119.80(15) 5_665
C34 C35 C36 117.91(15) .
C41 C36 C31 122.58(15) .
C41 C36 C35 119.69(15) .
C31 C36 C35 117.73(15) .
C35 C41 C36 120.50(14) 5_665
C35 C41 C26 119.36(15) 5_665
C36 C41 C26 120.14(15) .

loop_
_geom_bond_atom_site_label_1
_geom_bond_atom_site_label_2
_geom_bond_distance
_geom_bond_site_symmetry_2
N11 C16 1.341(2) .
N11 C12 1.347(2) .
C12 C13 1.394(2) .
C12 C23 1.472(2) .
C13 C14 1.382(3) .
C13 H13 0.9500 .
C14 C15 1.387(3) .
C14 H14 0.9500 .
C15 C16 1.366(2) .
C15 H15 0.9500 .
C16 H16 0.9500 .
N21 C25 1.353(2) .
N21 N22 1.3577(19) .
N21 C26 1.468(2) .
N22 C23 1.348(2) .
C23 C24 1.407(2) .
C24 C25 1.368(2) .
C24 H24 0.9500 .
C25 H25 0.9500 .
C26 C41 1.519(2) .
C26 H26A 0.9900 .
C26 H26B 0.9900 .
C31 C32 1.357(2) .
C31 C36 1.434(2) .
C31 H31 0.9500 .
C32 C33 1.419(2) .
C32 H32 0.9500 .
C33 C34 1.354(2) .
C33 H33 0.9500 .
C34 C35 1.434(2) .
C34 H34 0.9500 .
C35 C41 1.406(2) 5_665
C35 C36 1.447(2) .
C36 C41 1.412(2) .
C41 C35 1.406(2) 5_665

loop_
_geom_torsion_atom_site_label_1
_geom_torsion_atom_site_label_2
_geom_torsion_atom_site_label_3
_geom_torsion_atom_site_label_4
_geom_torsion
_geom_torsion_site_symmetry_1
_geom_torsion_site_symmetry_4
C16 N11 C12 C13 -0.8(2) . .
C16 N11 C12 C23 178.60(15) . .
N11 C12 C13 C14 1.2(2) . .
C23 C12 C13 C14 -178.19(16) . .
C12 C13 C14 C15 -0.3(2) . .
C13 C14 C15 C16 -0.8(3) . .
C12 N11 C16 C15 -0.4(3) . .
C14 C15 C16 N11 1.2(3) . .
C25 N21 N22 C23 0.03(18) . .
C26 N21 N22 C23 178.15(14) . .
N21 N22 C23 C24 -0.18(17) . .
N21 N22 C23 C12 178.67(14) . .
N11 C12 C23 N22 -175.62(14) . .
C13 C12 C23 N22 3.8(2) . .
N11 C12 C23 C24 3.0(2) . .
C13 C12 C23 C24 -177.55(16) . .
N22 C23 C24 C25 0.25(19) . .
C12 C23 C24 C25 -178.49(16) . .
N22 N21 C25 C24 0.12(19) . .
C26 N21 C25 C24 -177.81(15) . .
C23 C24 C25 N21 -0.22(18) . .
C25 N21 C26 C41 -56.5(2) . .
N22 N21 C26 C41 125.66(15) . .
C36 C31 C32 C33 -1.0(3) . .
C31 C32 C33 C34 0.8(3) . .
C32 C33 C34 C35 0.6(3) . .
C33 C34 C35 C41 178.58(16) . 5_665
C33 C34 C35 C36 -1.8(2) . .
C32 C31 C36 C41 -179.88(16) . .
C32 C31 C36 C35 -0.3(2) . .
C41 C35 C36 C41 0.8(3) 5_665 .
C34 C35 C36 C41 -178.76(15) . .
C41 C35 C36 C31 -178.78(14) 5_665 .
C34 C35 C36 C31 1.6(2) . .
C31 C36 C41 C35 178.76(15) . 5_665
C35 C36 C41 C35 -0.8(3) . 5_665
C31 C36 C41 C26 -1.5(2) . .
C35 C36 C41 C26 178.92(14) . .
N21 C26 C41 C35 -86.24(18) . 5_665
N21 C26 C41 C36 93.98(18) . .
